data_1557961
loop_
_publ_author_name
'Richardson, Mark B.'
'Gabriel, Kristin Nichelle'
'Garcia, Joseph'
'Ashby, Shareen'
'Dyer, Rebekah'
'Kim, Joshua'
'Lau, Calvin'
'Hong, John'
'Le Tourneau, Ryan J.'
'Sen, Sanjana'
'Narel, David'
'Katz, Benjamin B.'
'Ziller, Joseph W.'
'Majumdar, Sudipta'
'Collins, Philip G.'
'Weiss, Gregory A.'

_publ_section_title
;
 Pyrocinchonimides Conjugate to Amine Groups on Proteins via Imide
 Transfer.
;
_journal_name_full 'Bioconjugate chemistry'
_journal_paper_doi 10.1021/acs.bioconjchem.0c00143
_journal_year 2020
_chemical_formula_sum 'C28.5 H20 Cl N O2'
_chemical_formula_weight 443.90
_space_group_crystal_system triclinic
_space_group_IT_number 2
_space_group_name_Hall '-P 1'
_space_group_name_H-M_alt 'P -1'
_atom_sites_solution_hydrogens geom
_atom_sites_solution_primary 'dual space'
_atom_sites_solution_secondary difmap
_audit_creation_method SHELXL-2014/7
_cell_angle_alpha 83.0917(4)
_cell_angle_beta 83.3753(4)
_cell_angle_gamma 89.1925(4)
_cell_formula_units_Z 4
_cell_length_a 11.6036(4)
_cell_length_b 12.4468(4)
_cell_length_c 14.8235(5)
_cell_measurement_reflns_used 9997
_cell_measurement_temperature 88(2)
_cell_measurement_theta_max 29.13
_cell_measurement_theta_min 2.42
_cell_volume 2111.19(12)
_computing_cell_refinement 'Bruker SAINT 8.34a, 2013'
_computing_data_collection 'Bruker APEX2 2014.11-0, 2014'
_computing_data_reduction 'Bruker SAINT 8.34a, 2013'
_computing_molecular_graphics 'Bruker SHELXTL'
_computing_publication_material 'Bruker SHELXTL'
_computing_structure_refinement 'SHELXL-2014/7 (Sheldrick, 2014)'
_computing_structure_solution 'Bruker SHELXTL 2014/4'
_diffrn_ambient_temperature 88(2)
_diffrn_measured_fraction_theta_full 0.998
_diffrn_measured_fraction_theta_max 0.997
_diffrn_measurement_device_type 'Bruker SMART APEX II CCD'
_diffrn_measurement_method '\f and \w scans'
_diffrn_radiation_type MoK\a
_diffrn_radiation_wavelength 0.71073
_diffrn_reflns_av_R_equivalents 0.0153
_diffrn_reflns_av_unetI/netI 0.0176
_diffrn_reflns_Laue_measured_fraction_full 0.998
_diffrn_reflns_Laue_measured_fraction_max 0.997
_diffrn_reflns_limit_h_max 14
_diffrn_reflns_limit_h_min -14
_diffrn_reflns_limit_k_max 15
_diffrn_reflns_limit_k_min -15
_diffrn_reflns_limit_l_max 18
_diffrn_reflns_limit_l_min -18
_diffrn_reflns_number 23475
_diffrn_reflns_point_group_measured_fraction_full 0.998
_diffrn_reflns_point_group_measured_fraction_max 0.997
_diffrn_reflns_theta_full 25.500
_diffrn_reflns_theta_max 26.371
_diffrn_reflns_theta_min 1.393
_diffrn_source 'fine-focus sealed tube'
_exptl_absorpt_coefficient_mu 0.209
_exptl_absorpt_correction_T_max 0.8016
_exptl_absorpt_correction_T_min 0.7681
_exptl_absorpt_correction_type multi-scan
_exptl_absorpt_process_details 'Bruker SADABS 2014/5'
_exptl_crystal_colour yellow
_exptl_crystal_density_diffrn 1.397
_exptl_crystal_density_meas ?
_exptl_crystal_density_method not_measured
_exptl_crystal_description prism
_exptl_crystal_F_000 924
_exptl_crystal_size_max 0.393
_exptl_crystal_size_mid 0.294
_exptl_crystal_size_min 0.172
_refine_diff_density_max 1.528
_refine_diff_density_min -0.960
_refine_diff_density_rms 0.067
_refine_ls_extinction_method none
_refine_ls_goodness_of_fit_ref 1.054
_refine_ls_hydrogen_treatment constr
_refine_ls_matrix_type full
_refine_ls_number_parameters 591
_refine_ls_number_reflns 8619
_refine_ls_number_restraints 0
_refine_ls_restrained_S_all 1.054
_refine_ls_R_factor_all 0.0602
_refine_ls_R_factor_gt 0.0540
_refine_ls_shift/su_max 0.000
_refine_ls_shift/su_mean 0.000
_refine_ls_structure_factor_coef Fsqd
_refine_ls_weighting_details 'w=1/[\s^2^(Fo^2^)+(0.0659P)^2^+2.9926P] where P=(Fo^2^+2Fc^2^)/3'
_refine_ls_weighting_scheme calc
_refine_ls_wR_factor_gt 0.1418
_refine_ls_wR_factor_ref 0.1473
_reflns_Friedel_coverage 0.000
_reflns_number_gt 7623
_reflns_number_total 8619
_reflns_threshold_expression 'I > 2\s(I)'
_cod_data_source_file bc0c00143_si_005.cif
_cod_data_source_block gaw4
_cod_depositor_comments
;
The following automatic conversions were performed:

data item '_exptl_crystal_density_meas' value 'not_measured' was
changed to '?' -- the value is perceived as not measured.

Automatic conversion script
Id: cif_fix_values 7556 2019-12-06 15:28:31Z antanas 
;
_cod_original_formula_sum 'C28.50 H20 Cl N O2'
_cod_database_code 1557961
_shelx_shelxl_version_number 2014/7
_shelx_space_group_comment
; 
The symmetry employed for this shelxl refinement is uniquely defined 
by the following loop, which should always be used as a source of 
symmetry information in preference to the above space-group names. 
They are only intended as comments. 
;
_shelx_estimated_absorpt_t_min 0.922
_shelx_estimated_absorpt_t_max 0.965
_exptl_absorpt_special_details
; 
Reflections not merged 
26395 Corrected reflections written to file gaw4s.hkl 
Estimated minimum and maximum transmission:  0.7681  0.8016 
The ratio (0.9582) of these values is more reliable than their absolute values 
Additional spherical absorption correction applied with mu*r =  0.1500 
Lambda/2 correction factor = 0.00150 
;

loop_
_space_group_symop_operation_xyz
'x, y, z'
'-x, -y, -z'

loop_
_atom_site_label
_atom_site_type_symbol
_atom_site_fract_x
_atom_site_fract_y
_atom_site_fract_z
_atom_site_U_iso_or_equiv
_atom_site_adp_type
_atom_site_occupancy
_atom_site_site_symmetry_order
_atom_site_calc_flag
_atom_site_refinement_flags_posn
_atom_site_refinement_flags_adp
_atom_site_refinement_flags_occupancy
_atom_site_disorder_assembly
_atom_site_disorder_group
O1 O -0.48060(12) 1.07401(11) -0.11079(10) 0.0178(3) Uani 1 1 d . . . . .
O2 O -0.16883(12) 1.04328(11) 0.05401(10) 0.0184(3) Uani 1 1 d . . . . .
N1 N -0.33661(14) 1.08719(13) -0.01531(11) 0.0133(3) Uani 1 1 d . . . . .
C1 C -0.38917(16) 1.04432(15) -0.08408(13) 0.0136(4) Uani 1 1 d . . . . .
C2 C -0.31209(16) 0.95525(15) -0.11604(13) 0.0139(4) Uani 1 1 d . . . . .
C3 C -0.22279(16) 0.94484(15) -0.06620(13) 0.0140(4) Uani 1 1 d . . . . .
C4 C -0.23403(16) 1.02793(15) -0.00093(13) 0.0139(4) Uani 1 1 d . . . . .
C5 C -0.34199(18) 0.89178(16) -0.18879(14) 0.0175(4) Uani 1 1 d . . . . .
H5A H -0.3906 0.9358 -0.2288 0.026 Uiso 1 1 calc R U . . .
H5B H -0.3845 0.8264 -0.1607 0.026 Uiso 1 1 calc R U . . .
H5C H -0.2707 0.8712 -0.2248 0.026 Uiso 1 1 calc R U . . .
C6 C -0.38035(16) 1.17476(15) 0.03302(13) 0.0139(4) Uani 1 1 d . . . . .
C7 C -0.36110(17) 1.17665(16) 0.12417(14) 0.0170(4) Uani 1 1 d . . . . .
H7A H -0.3229 1.1178 0.1553 0.020 Uiso 1 1 calc R U . . .
C8 C -0.39820(18) 1.26509(18) 0.16908(15) 0.0201(4) Uani 1 1 d . . . . .
H8A H -0.3830 1.2674 0.2304 0.024 Uiso 1 1 calc R U . . .
C9 C -0.45736(17) 1.35013(17) 0.12503(15) 0.0205(4) Uani 1 1 d . . . . .
H9A H -0.4821 1.4106 0.1558 0.025 Uiso 1 1 calc R U . . .
C10 C -0.47989(17) 1.34561(16) 0.03566(15) 0.0181(4) Uani 1 1 d . . . . .
H10A H -0.5226 1.4023 0.0060 0.022 Uiso 1 1 calc R U . . .
C11 C -0.44086(16) 1.25916(15) -0.01121(14) 0.0151(4) Uani 1 1 d . . . . .
H11A H -0.4553 1.2577 -0.0728 0.018 Uiso 1 1 calc R U . . .
C12 C -0.12478(16) 0.86516(15) -0.06687(13) 0.0146(4) Uani 1 1 d . . . . .
H12A H -0.0535 0.9020 -0.0560 0.018 Uiso 1 1 calc R U . . .
H12B H -0.1109 0.8403 -0.1282 0.018 Uiso 1 1 calc R U . . .
C13 C -0.14725(16) 0.76675(15) 0.00490(13) 0.0130(4) Uani 1 1 d . . . . .
C14 C -0.25677(17) 0.74697(16) 0.05326(14) 0.0158(4) Uani 1 1 d . . . . .
H14A H -0.3185 0.7953 0.0404 0.019 Uiso 1 1 calc R U . . .
C15 C -0.27818(17) 0.65892(16) 0.11960(14) 0.0163(4) Uani 1 1 d . . . . .
H15A H -0.3545 0.6465 0.1496 0.020 Uiso 1 1 calc R U . . .
C16 C -0.18875(17) 0.58832(16) 0.14273(13) 0.0153(4) Uani 1 1 d . . . . .
C17 C -0.20638(18) 0.49939(17) 0.21454(14) 0.0188(4) Uani 1 1 d . . . . .
H17A H -0.2818 0.4864 0.2461 0.023 Uiso 1 1 calc R U . . .
C18 C -0.11803(19) 0.43402(16) 0.23798(14) 0.0198(4) Uani 1 1 d . . . . .
H18A H -0.1323 0.3767 0.2863 0.024 Uiso 1 1 calc R U . . .
C19 C -0.00281(18) 0.44953(16) 0.19120(14) 0.0167(4) Uani 1 1 d . . . . .
C20 C 0.09062(19) 0.38366(17) 0.21504(15) 0.0204(4) Uani 1 1 d . . . . .
H20A H 0.0786 0.3270 0.2641 0.024 Uiso 1 1 calc R U . . .
C21 C 0.20076(19) 0.40029(17) 0.16764(15) 0.0206(4) Uani 1 1 d . . . . .
H21A H 0.2632 0.3550 0.1847 0.025 Uiso 1 1 calc R U . . .
C22 C 0.22013(18) 0.48259(16) 0.09551(14) 0.0177(4) Uani 1 1 d . . . . .
H22A H 0.2957 0.4929 0.0635 0.021 Uiso 1 1 calc R U . . .
C23 C 0.12931(17) 0.55055(15) 0.06949(13) 0.0145(4) Uani 1 1 d . . . . .
C24 C 0.14578(16) 0.63643(15) -0.00455(13) 0.0147(4) Uani 1 1 d . . . . .
H24A H 0.2199 0.6458 -0.0391 0.018 Uiso 1 1 calc R U . . .
C25 C 0.05859(16) 0.70454(15) -0.02647(13) 0.0138(4) Uani 1 1 d . . . . .
H25A H 0.0731 0.7607 -0.0757 0.017 Uiso 1 1 calc R U . . .
C26 C -0.05579(16) 0.69371(15) 0.02325(13) 0.0124(4) Uani 1 1 d . . . . .
C27 C -0.07615(16) 0.60571(15) 0.09422(13) 0.0128(4) Uani 1 1 d . . . . .
C28 C 0.01660(17) 0.53520(15) 0.11837(13) 0.0138(4) Uani 1 1 d . . . . .
O3 O 0.20076(15) 0.42491(13) 0.46945(12) 0.0337(4) Uani 1 1 d . . . . .
O4 O 0.46512(14) 0.58836(14) 0.24477(12) 0.0306(4) Uani 1 1 d . . . . .
N2 N 0.35695(16) 0.48188(15) 0.36285(13) 0.0249(4) Uani 1 1 d . . . . .
C29 C 0.2424(2) 0.48585(17) 0.40503(16) 0.0237(5) Uani 1 1 d . . . . .
C30 C 0.18536(19) 0.58115(17) 0.35585(15) 0.0206(4) Uani 1 1 d . . . . .
C31 C 0.26480(18) 0.63092(16) 0.29280(14) 0.0182(4) Uani 1 1 d . . . . .
C32 C 0.37564(19) 0.56869(17) 0.29429(15) 0.0214(4) Uani 1 1 d . . . . .
C33 C 0.0593(2) 0.60126(19) 0.38181(16) 0.0277(5) Uani 1 1 d . . . . .
H33A H 0.0442 0.6005 0.4483 0.042 Uiso 1 1 calc R U . . .
H33B H 0.0134 0.5446 0.3623 0.042 Uiso 1 1 calc R U . . .
H33C H 0.0377 0.6719 0.3518 0.042 Uiso 1 1 calc R U . . .
C34 C 0.4430(2) 0.40499(19) 0.38861(15) 0.0272(5) Uani 1 1 d . . . . .
C35 C 0.5510(2) 0.4416(2) 0.40367(16) 0.0326(6) Uani 1 1 d . . . . .
H35A H 0.5671 0.5170 0.3975 0.039 Uiso 1 1 calc R U . . .
C36 C 0.6352(3) 0.3665(3) 0.42781(17) 0.0428(7) Uani 1 1 d . . . . .
H36A H 0.7096 0.3905 0.4375 0.051 Uiso 1 1 calc R U . . .
C37 C 0.6112(3) 0.2577(3) 0.43769(19) 0.0521(9) Uani 1 1 d . . . . .
H37A H 0.6693 0.2068 0.4539 0.063 Uiso 1 1 calc R U . . .
C38 C 0.5033(3) 0.2220(2) 0.4242(2) 0.0501(9) Uani 1 1 d . . . . .
H38A H 0.4873 0.1466 0.4325 0.060 Uiso 1 1 calc R U . . .
C39 C 0.4170(2) 0.2954(2) 0.39827(18) 0.0365(6) Uani 1 1 d . . . . .
H39A H 0.3431 0.2710 0.3877 0.044 Uiso 1 1 calc R U . . .
C40 C 0.26268(18) 0.72785(16) 0.22238(14) 0.0187(4) Uani 1 1 d . . . . .
H40A H 0.2565 0.7019 0.1626 0.022 Uiso 1 1 calc R U . . .
H40B H 0.3381 0.7655 0.2175 0.022 Uiso 1 1 calc R U . . .
C41 C 0.16748(18) 0.80981(16) 0.23826(14) 0.0181(4) Uani 1 1 d . . . . .
C42 C 0.07601(19) 0.81468(17) 0.18459(14) 0.0206(4) Uani 1 1 d . . . . .
H42A H 0.0743 0.7651 0.1408 0.025 Uiso 1 1 calc R U . . .
C43 C -0.01249(19) 0.88987(18) 0.19351(15) 0.0216(4) Uani 1 1 d . . . . .
H43A H -0.0738 0.8907 0.1562 0.026 Uiso 1 1 calc R U . . .
C44 C -0.01254(18) 0.96448(16) 0.25689(14) 0.0183(4) Uani 1 1 d . . . . .
C45 C -0.10121(19) 1.04493(18) 0.26751(15) 0.0228(4) Uani 1 1 d . . . . .
H45A H -0.1629 1.0479 0.2303 0.027 Uiso 1 1 calc R U . . .
C46 C -0.09942(19) 1.11660(17) 0.32889(15) 0.0222(4) Uani 1 1 d . . . . .
H46A H -0.1602 1.1681 0.3346 0.027 Uiso 1 1 calc R U . . .
C47 C -0.00682(18) 1.11622(16) 0.38580(14) 0.0189(4) Uani 1 1 d . . . . .
C48 C -0.00160(19) 1.19004(17) 0.44925(15) 0.0220(4) Uani 1 1 d . . . . .
H48A H -0.0613 1.2424 0.4560 0.026 Uiso 1 1 calc R U . . .
C49 C 0.0895(2) 1.18798(18) 0.50257(15) 0.0245(5) Uani 1 1 d . . . . .
H49A H 0.0915 1.2385 0.5456 0.029 Uiso 1 1 calc R U . . .
C50 C 0.17778(19) 1.11220(17) 0.49312(15) 0.0218(4) Uani 1 1 d . . . . .
H50A H 0.2400 1.1117 0.5296 0.026 Uiso 1 1 calc R U . . .
C51 C 0.17628(18) 1.03697(16) 0.43095(14) 0.0185(4) Uani 1 1 d . . . . .
C52 C 0.26605(18) 0.95779(17) 0.41934(15) 0.0197(4) Uani 1 1 d . . . . .
H52A H 0.3293 0.9572 0.4548 0.024 Uiso 1 1 calc R U . . .
C53 C 0.26372(18) 0.88414(17) 0.35984(14) 0.0189(4) Uani 1 1 d . . . . .
H53A H 0.3242 0.8321 0.3553 0.023 Uiso 1 1 calc R U . . .
C54 C 0.17055(17) 0.88302(15) 0.30264(13) 0.0158(4) Uani 1 1 d . . . . .
C55 C 0.08062(17) 0.96152(16) 0.31215(13) 0.0161(4) Uani 1 1 d . . . . .
C56 C 0.08307(17) 1.03798(15) 0.37605(13) 0.0151(4) Uani 1 1 d . . . . .
C57 C -0.3626(4) 0.8340(3) 0.2737(3) 0.0280(8) Uani 0.75 1 d . . P A 1
H57A H -0.4272 0.8031 0.2469 0.034 Uiso 0.75 1 calc R U P A 1
H57B H -0.3021 0.8589 0.2232 0.034 Uiso 0.75 1 calc R U P A 1
Cl1 Cl -0.41455(14) 0.94635(8) 0.33054(9) 0.03341(17) Uani 0.75 1 d . . P A 1
Cl2 Cl -0.30427(8) 0.73270(9) 0.34941(7) 0.03341(17) Uani 0.75 1 d . . P A 1
C57B C -0.3693(15) 0.8681(10) 0.2848(10) 0.0280(8) Uani 0.25 1 d . . P B 2
H57C H -0.2967 0.8848 0.2438 0.034 Uiso 0.25 1 calc R U P B 2
H57D H -0.4302 0.8554 0.2456 0.034 Uiso 0.25 1 calc R U P B 2
Cl1B Cl -0.4049(5) 0.9723(3) 0.3337(3) 0.03341(17) Uani 0.25 1 d . . P B 2
Cl2B Cl -0.3471(3) 0.7402(3) 0.3580(2) 0.03341(17) Uani 0.25 1 d . . P B 2

loop_
_atom_site_aniso_label
_atom_site_aniso_U_11
_atom_site_aniso_U_22
_atom_site_aniso_U_33
_atom_site_aniso_U_23
_atom_site_aniso_U_13
_atom_site_aniso_U_12
O1 0.0152(7) 0.0167(7) 0.0223(7) -0.0025(6) -0.0061(6) 0.0023(5)
O2 0.0160(7) 0.0191(7) 0.0214(7) -0.0039(6) -0.0060(6) 0.0022(5)
N1 0.0123(8) 0.0122(8) 0.0158(8) -0.0027(6) -0.0024(6) 0.0016(6)
C1 0.0150(9) 0.0114(9) 0.0138(9) 0.0010(7) -0.0015(7) -0.0017(7)
C2 0.0145(9) 0.0109(9) 0.0150(9) 0.0008(7) 0.0010(7) -0.0007(7)
C3 0.0134(9) 0.0107(9) 0.0164(9) 0.0007(7) 0.0016(7) -0.0001(7)
C4 0.0117(9) 0.0120(9) 0.0170(9) 0.0013(7) 0.0000(7) 0.0007(7)
C5 0.0175(10) 0.0151(9) 0.0203(10) -0.0034(8) -0.0031(8) 0.0010(7)
C6 0.0101(8) 0.0127(9) 0.0184(9) -0.0027(7) 0.0018(7) -0.0008(7)
C7 0.0138(9) 0.0187(10) 0.0182(10) -0.0017(8) -0.0008(7) -0.0008(7)
C8 0.0162(10) 0.0251(11) 0.0191(10) -0.0067(8) 0.0015(8) -0.0040(8)
C9 0.0146(9) 0.0187(10) 0.0284(11) -0.0100(8) 0.0043(8) -0.0021(8)
C10 0.0119(9) 0.0135(9) 0.0285(11) -0.0036(8) 0.0011(8) 0.0003(7)
C11 0.0111(9) 0.0150(9) 0.0186(9) -0.0009(7) 0.0004(7) -0.0007(7)
C12 0.0123(9) 0.0129(9) 0.0180(9) -0.0011(7) -0.0001(7) 0.0020(7)
C13 0.0136(9) 0.0114(9) 0.0143(9) -0.0035(7) -0.0012(7) -0.0002(7)
C14 0.0122(9) 0.0156(9) 0.0197(10) -0.0031(8) -0.0015(7) 0.0017(7)
C15 0.0111(9) 0.0184(10) 0.0192(10) -0.0045(8) 0.0014(7) -0.0010(7)
C16 0.0155(9) 0.0142(9) 0.0161(9) -0.0033(7) 0.0002(7) -0.0014(7)
C17 0.0182(10) 0.0181(10) 0.0187(10) -0.0013(8) 0.0035(8) -0.0027(8)
C18 0.0254(11) 0.0150(9) 0.0174(10) 0.0018(8) 0.0011(8) -0.0011(8)
C19 0.0204(10) 0.0138(9) 0.0164(9) -0.0032(7) -0.0024(8) 0.0007(8)
C20 0.0266(11) 0.0146(9) 0.0198(10) -0.0002(8) -0.0043(8) 0.0028(8)
C21 0.0207(10) 0.0159(10) 0.0266(11) -0.0045(8) -0.0070(8) 0.0064(8)
C22 0.0151(9) 0.0162(9) 0.0228(10) -0.0063(8) -0.0021(8) 0.0023(7)
C23 0.0148(9) 0.0121(9) 0.0178(9) -0.0063(7) -0.0026(7) 0.0008(7)
C24 0.0118(9) 0.0142(9) 0.0186(10) -0.0058(7) 0.0005(7) -0.0006(7)
C25 0.0134(9) 0.0114(9) 0.0164(9) -0.0024(7) 0.0001(7) -0.0015(7)
C26 0.0124(9) 0.0111(8) 0.0143(9) -0.0044(7) -0.0011(7) -0.0008(7)
C27 0.0132(9) 0.0122(9) 0.0134(9) -0.0048(7) -0.0003(7) 0.0000(7)
C28 0.0158(9) 0.0117(9) 0.0148(9) -0.0051(7) -0.0026(7) 0.0005(7)
O3 0.0354(9) 0.0224(8) 0.0356(10) 0.0075(7) 0.0175(8) 0.0040(7)
O4 0.0218(8) 0.0319(9) 0.0314(9) 0.0097(7) 0.0104(7) 0.0040(7)
N2 0.0231(9) 0.0183(9) 0.0282(10) 0.0049(7) 0.0101(8) 0.0051(7)
C29 0.0257(11) 0.0162(10) 0.0261(11) -0.0015(8) 0.0095(9) 0.0017(8)
C30 0.0223(11) 0.0163(10) 0.0223(10) -0.0050(8) 0.0045(8) 0.0009(8)
C31 0.0203(10) 0.0152(9) 0.0186(10) -0.0046(8) 0.0019(8) 0.0011(8)
C32 0.0222(11) 0.0175(10) 0.0224(10) 0.0000(8) 0.0041(8) 0.0012(8)
C33 0.0238(11) 0.0278(12) 0.0284(12) -0.0026(9) 0.0087(9) 0.0040(9)
C34 0.0320(12) 0.0235(11) 0.0206(11) 0.0052(9) 0.0110(9) 0.0115(9)
C35 0.0329(13) 0.0388(14) 0.0229(12) 0.0000(10) 0.0061(10) 0.0091(11)
C36 0.0380(15) 0.064(2) 0.0215(12) 0.0057(12) 0.0041(11) 0.0200(14)
C37 0.0534(19) 0.061(2) 0.0295(14) 0.0189(13) 0.0169(13) 0.0361(16)
C38 0.068(2) 0.0268(13) 0.0426(16) 0.0160(12) 0.0253(15) 0.0226(14)
C39 0.0434(15) 0.0243(12) 0.0339(13) 0.0067(10) 0.0168(11) 0.0088(11)
C40 0.0218(10) 0.0166(10) 0.0170(10) -0.0029(8) 0.0020(8) 0.0005(8)
C41 0.0221(10) 0.0140(9) 0.0170(10) -0.0004(8) 0.0021(8) -0.0015(8)
C42 0.0254(11) 0.0193(10) 0.0180(10) -0.0042(8) -0.0040(8) -0.0028(8)
C43 0.0221(10) 0.0232(11) 0.0203(10) -0.0009(8) -0.0075(8) -0.0019(8)
C44 0.0207(10) 0.0172(10) 0.0165(9) 0.0016(8) -0.0030(8) -0.0011(8)
C45 0.0200(10) 0.0255(11) 0.0230(11) 0.0009(9) -0.0065(8) 0.0022(9)
C46 0.0206(10) 0.0192(10) 0.0250(11) 0.0022(8) -0.0011(8) 0.0061(8)
C47 0.0222(10) 0.0150(9) 0.0183(10) 0.0004(8) 0.0006(8) 0.0004(8)
C48 0.0261(11) 0.0152(10) 0.0231(11) -0.0024(8) 0.0035(9) 0.0031(8)
C49 0.0337(12) 0.0178(10) 0.0223(11) -0.0069(8) -0.0002(9) -0.0017(9)
C50 0.0261(11) 0.0192(10) 0.0206(10) -0.0027(8) -0.0044(9) -0.0031(8)
C51 0.0228(10) 0.0158(9) 0.0162(10) -0.0001(8) -0.0009(8) -0.0029(8)
C52 0.0187(10) 0.0189(10) 0.0216(10) 0.0000(8) -0.0052(8) -0.0012(8)
C53 0.0183(10) 0.0182(10) 0.0197(10) 0.0000(8) -0.0025(8) 0.0021(8)
C54 0.0183(10) 0.0129(9) 0.0150(9) 0.0003(7) 0.0013(8) -0.0011(7)
C55 0.0178(10) 0.0144(9) 0.0152(9) 0.0006(7) -0.0003(8) -0.0017(7)
C56 0.0181(9) 0.0120(9) 0.0139(9) 0.0010(7) 0.0015(7) -0.0017(7)
C57 0.0428(17) 0.022(2) 0.0229(16) -0.0176(15) -0.0078(13) 0.0147(18)
Cl1 0.0364(4) 0.0315(4) 0.0350(3) -0.0100(3) -0.0100(2) 0.0066(4)
Cl2 0.0364(4) 0.0315(4) 0.0350(3) -0.0100(3) -0.0100(2) 0.0066(4)
C57B 0.0428(17) 0.022(2) 0.0229(16) -0.0176(15) -0.0078(13) 0.0147(18)
Cl1B 0.0364(4) 0.0315(4) 0.0350(3) -0.0100(3) -0.0100(2) 0.0066(4)
Cl2B 0.0364(4) 0.0315(4) 0.0350(3) -0.0100(3) -0.0100(2) 0.0066(4)

loop_
_atom_type_symbol
_atom_type_description
_atom_type_scat_dispersion_real
_atom_type_scat_dispersion_imag
_atom_type_scat_source
C C 0.0033 0.0016 'International Tables Vol C Tables 4.2.6.8 and 6.1.1.4'
H H 0.0000 0.0000 'International Tables Vol C Tables 4.2.6.8 and 6.1.1.4'
N N 0.0061 0.0033 'International Tables Vol C Tables 4.2.6.8 and 6.1.1.4'
O O 0.0106 0.0060 'International Tables Vol C Tables 4.2.6.8 and 6.1.1.4'
Cl Cl 0.1484 0.1585 'International Tables Vol C Tables 4.2.6.8 and 6.1.1.4'

loop_
_geom_angle_atom_site_label_1
_geom_angle_atom_site_label_2
_geom_angle_atom_site_label_3
_geom_angle
_geom_angle_site_symmetry_1
_geom_angle_site_symmetry_3
_geom_angle_publ_flag
C1 N1 C4 108.46(15) . . ?
C1 N1 C6 125.82(16) . . ?
C4 N1 C6 125.70(16) . . ?
O1 C1 N1 125.53(18) . . ?
O1 C1 C2 127.22(18) . . ?
N1 C1 C2 107.25(16) . . ?
C3 C2 C5 130.02(18) . . ?
C3 C2 C1 108.33(17) . . ?
C5 C2 C1 121.60(17) . . ?
C2 C3 C4 108.78(17) . . ?
C2 C3 C12 130.14(18) . . ?
C4 C3 C12 121.06(17) . . ?
O2 C4 N1 125.51(18) . . ?
O2 C4 C3 127.35(18) . . ?
N1 C4 C3 107.13(16) . . ?
C11 C6 C7 119.92(18) . . ?
C11 C6 N1 120.01(17) . . ?
C7 C6 N1 120.06(17) . . ?
C8 C7 C6 119.68(19) . . ?
C9 C8 C7 120.65(19) . . ?
C10 C9 C8 119.22(19) . . ?
C9 C10 C11 120.97(19) . . ?
C10 C11 C6 119.49(19) . . ?
C3 C12 C13 113.33(16) . . ?
C14 C13 C26 118.93(17) . . ?
C14 C13 C12 121.21(17) . . ?
C26 C13 C12 119.85(16) . . ?
C15 C14 C13 121.93(18) . . ?
C14 C15 C16 120.69(18) . . ?
C15 C16 C27 118.78(18) . . ?
C15 C16 C17 122.24(18) . . ?
C27 C16 C17 118.97(18) . . ?
C18 C17 C16 121.44(19) . . ?
C17 C18 C19 121.25(19) . . ?
C20 C19 C28 119.13(19) . . ?
C20 C19 C18 122.33(19) . . ?
C28 C19 C18 118.54(18) . . ?
C21 C20 C19 120.78(19) . . ?
C22 C21 C20 120.49(19) . . ?
C21 C22 C23 120.66(19) . . ?
C22 C23 C28 119.31(18) . . ?
C22 C23 C24 122.35(18) . . ?
C28 C23 C24 118.34(17) . . ?
C25 C24 C23 121.80(18) . . ?
C24 C25 C26 121.47(18) . . ?
C13 C26 C27 119.28(17) . . ?
C13 C26 C25 122.82(17) . . ?
C27 C26 C25 117.89(17) . . ?
C16 C27 C26 120.25(17) . . ?
C16 C27 C28 119.31(17) . . ?
C26 C27 C28 120.42(17) . . ?
C19 C28 C23 119.60(18) . . ?
C19 C28 C27 120.45(18) . . ?
C23 C28 C27 119.95(17) . . ?
C32 N2 C29 109.21(18) . . ?
C32 N2 C34 124.83(18) . . ?
C29 N2 C34 125.89(18) . . ?
O3 C29 N2 125.5(2) . . ?
O3 C29 C30 127.7(2) . . ?
N2 C29 C30 106.75(17) . . ?
C31 C30 C33 133.1(2) . . ?
C31 C30 C29 108.06(18) . . ?
C33 C30 C29 118.85(19) . . ?
C30 C31 C32 108.67(18) . . ?
C30 C31 C40 134.1(2) . . ?
C32 C31 C40 117.16(17) . . ?
O4 C32 N2 125.8(2) . . ?
O4 C32 C31 126.9(2) . . ?
N2 C32 C31 107.23(17) . . ?
C39 C34 C35 121.6(2) . . ?
C39 C34 N2 119.3(2) . . ?
C35 C34 N2 119.2(2) . . ?
C36 C35 C34 119.1(3) . . ?
C37 C36 C35 120.3(3) . . ?
C36 C37 C38 120.4(3) . . ?
C37 C38 C39 120.9(3) . . ?
C34 C39 C38 117.8(3) . . ?
C31 C40 C41 117.10(17) . . ?
C42 C41 C54 119.31(19) . . ?
C42 C41 C40 118.57(18) . . ?
C54 C41 C40 122.08(19) . . ?
C43 C42 C41 121.73(19) . . ?
C42 C43 C44 120.7(2) . . ?
C43 C44 C55 118.54(19) . . ?
C43 C44 C45 122.7(2) . . ?
C55 C44 C45 118.73(19) . . ?
C46 C45 C44 121.8(2) . . ?
C45 C46 C47 121.08(19) . . ?
C48 C47 C56 119.1(2) . . ?
C48 C47 C46 122.5(2) . . ?
C56 C47 C46 118.33(19) . . ?
C49 C48 C47 121.1(2) . . ?
C48 C49 C50 120.1(2) . . ?
C49 C50 C51 120.9(2) . . ?
C50 C51 C56 119.53(19) . . ?
C50 C51 C52 122.3(2) . . ?
C56 C51 C52 118.13(18) . . ?
C53 C52 C51 122.24(19) . . ?
C52 C53 C54 121.13(19) . . ?
C41 C54 C55 119.66(19) . . ?
C41 C54 C53 122.52(19) . . ?
C55 C54 C53 117.81(18) . . ?
C56 C55 C54 120.61(18) . . ?
C56 C55 C44 119.36(18) . . ?
C54 C55 C44 120.02(18) . . ?
C55 C56 C47 120.68(19) . . ?
C55 C56 C51 120.05(18) . . ?
C47 C56 C51 119.27(18) . . ?
Cl2 C57 Cl1 111.5(2) . . ?
Cl1B C57B Cl2B 117.8(9) . . ?

loop_
_geom_bond_atom_site_label_1
_geom_bond_atom_site_label_2
_geom_bond_distance
_geom_bond_site_symmetry_2
_geom_bond_publ_flag
O1 C1 1.212(2) . ?
O2 C4 1.207(2) . ?
N1 C1 1.407(2) . ?
N1 C4 1.415(2) . ?
N1 C6 1.431(2) . ?
C1 C2 1.501(3) . ?
C2 C3 1.336(3) . ?
C2 C5 1.485(3) . ?
C3 C4 1.494(3) . ?
C3 C12 1.498(3) . ?
C6 C11 1.395(3) . ?
C6 C7 1.398(3) . ?
C7 C8 1.392(3) . ?
C8 C9 1.391(3) . ?
C9 C10 1.387(3) . ?
C10 C11 1.393(3) . ?
C12 C13 1.527(3) . ?
C13 C14 1.395(3) . ?
C13 C26 1.417(3) . ?
C14 C15 1.386(3) . ?
C15 C16 1.397(3) . ?
C16 C27 1.423(3) . ?
C16 C17 1.440(3) . ?
C17 C18 1.351(3) . ?
C18 C19 1.438(3) . ?
C19 C20 1.402(3) . ?
C19 C28 1.424(3) . ?
C20 C21 1.391(3) . ?
C21 C22 1.389(3) . ?
C22 C23 1.402(3) . ?
C23 C28 1.424(3) . ?
C23 C24 1.435(3) . ?
C24 C25 1.354(3) . ?
C25 C26 1.442(3) . ?
C26 C27 1.427(3) . ?
C27 C28 1.429(3) . ?
O3 C29 1.204(3) . ?
O4 C32 1.210(3) . ?
N2 C32 1.392(3) . ?
N2 C29 1.405(3) . ?
N2 C34 1.426(3) . ?
C29 C30 1.502(3) . ?
C30 C31 1.336(3) . ?
C30 C33 1.495(3) . ?
C31 C32 1.493(3) . ?
C31 C40 1.499(3) . ?
C34 C39 1.388(4) . ?
C34 C35 1.390(4) . ?
C35 C36 1.389(4) . ?
C36 C37 1.373(5) . ?
C37 C38 1.378(5) . ?
C38 C39 1.401(4) . ?
C40 C41 1.511(3) . ?
C41 C42 1.395(3) . ?
C41 C54 1.400(3) . ?
C42 C43 1.385(3) . ?
C43 C44 1.398(3) . ?
C44 C55 1.427(3) . ?
C44 C45 1.434(3) . ?
C45 C46 1.351(3) . ?
C46 C47 1.440(3) . ?
C47 C48 1.398(3) . ?
C47 C56 1.424(3) . ?
C48 C49 1.389(3) . ?
C49 C50 1.389(3) . ?
C50 C51 1.392(3) . ?
C51 C56 1.426(3) . ?
C51 C52 1.434(3) . ?
C52 C53 1.349(3) . ?
C53 C54 1.450(3) . ?
C54 C55 1.426(3) . ?
C55 C56 1.424(3) . ?
C57 Cl2 1.766(4) . ?
C57 Cl1 1.781(3) . ?
C57B Cl1B 1.587(11) . ?
C57B Cl2B 1.848(15) . ?

loop_
_geom_torsion_atom_site_label_1
_geom_torsion_atom_site_label_2
_geom_torsion_atom_site_label_3
_geom_torsion_atom_site_label_4
_geom_torsion
_geom_torsion_site_symmetry_1
_geom_torsion_site_symmetry_2
_geom_torsion_site_symmetry_3
_geom_torsion_site_symmetry_4
_geom_torsion_publ_flag
C4 N1 C1 O1 177.32(18) . . . . ?
C6 N1 C1 O1 -1.8(3) . . . . ?
C4 N1 C1 C2 -1.8(2) . . . . ?
C6 N1 C1 C2 179.10(16) . . . . ?
O1 C1 C2 C3 -176.94(19) . . . . ?
N1 C1 C2 C3 2.2(2) . . . . ?
O1 C1 C2 C5 0.7(3) . . . . ?
N1 C1 C2 C5 179.80(17) . . . . ?
C5 C2 C3 C4 -178.97(19) . . . . ?
C1 C2 C3 C4 -1.6(2) . . . . ?
C5 C2 C3 C12 -0.7(3) . . . . ?
C1 C2 C3 C12 176.62(18) . . . . ?
C1 N1 C4 O2 -179.34(19) . . . . ?
C6 N1 C4 O2 -0.3(3) . . . . ?
C1 N1 C4 C3 0.9(2) . . . . ?
C6 N1 C4 C3 179.97(16) . . . . ?
C2 C3 C4 O2 -179.26(19) . . . . ?
C12 C3 C4 O2 2.3(3) . . . . ?
C2 C3 C4 N1 0.5(2) . . . . ?
C12 C3 C4 N1 -177.90(16) . . . . ?
C1 N1 C6 C11 -33.5(3) . . . . ?
C4 N1 C6 C11 147.55(18) . . . . ?
C1 N1 C6 C7 147.40(19) . . . . ?
C4 N1 C6 C7 -31.5(3) . . . . ?
C11 C6 C7 C8 -2.7(3) . . . . ?
N1 C6 C7 C8 176.37(17) . . . . ?
C6 C7 C8 C9 2.0(3) . . . . ?
C7 C8 C9 C10 0.4(3) . . . . ?
C8 C9 C10 C11 -2.1(3) . . . . ?
C9 C10 C11 C6 1.4(3) . . . . ?
C7 C6 C11 C10 1.1(3) . . . . ?
N1 C6 C11 C10 -178.01(17) . . . . ?
C2 C3 C12 C13 -94.6(2) . . . . ?
C4 C3 C12 C13 83.4(2) . . . . ?
C3 C12 C13 C14 10.6(3) . . . . ?
C3 C12 C13 C26 -169.33(17) . . . . ?
C26 C13 C14 C15 1.0(3) . . . . ?
C12 C13 C14 C15 -179.00(18) . . . . ?
C13 C14 C15 C16 2.3(3) . . . . ?
C14 C15 C16 C27 -2.6(3) . . . . ?
C14 C15 C16 C17 176.68(19) . . . . ?
C15 C16 C17 C18 -177.8(2) . . . . ?
C27 C16 C17 C18 1.5(3) . . . . ?
C16 C17 C18 C19 -0.9(3) . . . . ?
C17 C18 C19 C20 179.1(2) . . . . ?
C17 C18 C19 C28 -0.6(3) . . . . ?
C28 C19 C20 C21 -0.9(3) . . . . ?
C18 C19 C20 C21 179.3(2) . . . . ?
C19 C20 C21 C22 -0.1(3) . . . . ?
C20 C21 C22 C23 0.3(3) . . . . ?
C21 C22 C23 C28 0.6(3) . . . . ?
C21 C22 C23 C24 179.98(18) . . . . ?
C22 C23 C24 C25 -177.05(18) . . . . ?
C28 C23 C24 C25 2.3(3) . . . . ?
C23 C24 C25 C26 -0.4(3) . . . . ?
C14 C13 C26 C27 -3.7(3) . . . . ?
C12 C13 C26 C27 176.30(16) . . . . ?
C14 C13 C26 C25 176.79(18) . . . . ?
C12 C13 C26 C25 -3.2(3) . . . . ?
C24 C25 C26 C13 176.86(18) . . . . ?
C24 C25 C26 C27 -2.7(3) . . . . ?
C15 C16 C27 C26 -0.1(3) . . . . ?
C17 C16 C27 C26 -179.47(17) . . . . ?
C15 C16 C27 C28 178.86(17) . . . . ?
C17 C16 C27 C28 -0.5(3) . . . . ?
C13 C26 C27 C16 3.3(3) . . . . ?
C25 C26 C27 C16 -177.18(17) . . . . ?
C13 C26 C27 C28 -175.69(17) . . . . ?
C25 C26 C27 C28 3.9(3) . . . . ?
C20 C19 C28 C23 1.8(3) . . . . ?
C18 C19 C28 C23 -178.45(18) . . . . ?
C20 C19 C28 C27 -178.16(18) . . . . ?
C18 C19 C28 C27 1.6(3) . . . . ?
C22 C23 C28 C19 -1.6(3) . . . . ?
C24 C23 C28 C19 178.97(17) . . . . ?
C22 C23 C28 C27 178.32(17) . . . . ?
C24 C23 C28 C27 -1.1(3) . . . . ?
C16 C27 C28 C19 -1.1(3) . . . . ?
C26 C27 C28 C19 177.92(17) . . . . ?
C16 C27 C28 C23 179.01(17) . . . . ?
C26 C27 C28 C23 -2.0(3) . . . . ?
C32 N2 C29 O3 -176.6(2) . . . . ?
C34 N2 C29 O3 0.4(4) . . . . ?
C32 N2 C29 C30 2.0(3) . . . . ?
C34 N2 C29 C30 179.0(2) . . . . ?
O3 C29 C30 C31 175.7(2) . . . . ?
N2 C29 C30 C31 -2.9(2) . . . . ?
O3 C29 C30 C33 -5.7(4) . . . . ?
N2 C29 C30 C33 175.8(2) . . . . ?
C33 C30 C31 C32 -175.8(2) . . . . ?
C29 C30 C31 C32 2.5(2) . . . . ?
C33 C30 C31 C40 0.8(4) . . . . ?
C29 C30 C31 C40 179.2(2) . . . . ?
C29 N2 C32 O4 -179.6(2) . . . . ?
C34 N2 C32 O4 3.3(4) . . . . ?
C29 N2 C32 C31 -0.5(3) . . . . ?
C34 N2 C32 C31 -177.5(2) . . . . ?
C30 C31 C32 O4 177.8(2) . . . . ?
C40 C31 C32 O4 0.4(3) . . . . ?
C30 C31 C32 N2 -1.4(2) . . . . ?
C40 C31 C32 N2 -178.68(18) . . . . ?
C32 N2 C34 C39 -132.2(2) . . . . ?
C29 N2 C34 C39 51.3(3) . . . . ?
C32 N2 C34 C35 48.0(3) . . . . ?
C29 N2 C34 C35 -128.6(2) . . . . ?
C39 C34 C35 C36 0.8(4) . . . . ?
N2 C34 C35 C36 -179.3(2) . . . . ?
C34 C35 C36 C37 -0.8(4) . . . . ?
C35 C36 C37 C38 -0.3(4) . . . . ?
C36 C37 C38 C39 1.4(4) . . . . ?
C35 C34 C39 C38 0.2(4) . . . . ?
N2 C34 C39 C38 -179.6(2) . . . . ?
C37 C38 C39 C34 -1.3(4) . . . . ?
C30 C31 C40 C41 22.1(3) . . . . ?
C32 C31 C40 C41 -161.41(19) . . . . ?
C31 C40 C41 C42 -106.5(2) . . . . ?
C31 C40 C41 C54 75.8(3) . . . . ?
C54 C41 C42 C43 -0.3(3) . . . . ?
C40 C41 C42 C43 -178.09(19) . . . . ?
C41 C42 C43 C44 0.4(3) . . . . ?
C42 C43 C44 C55 0.0(3) . . . . ?
C42 C43 C44 C45 178.9(2) . . . . ?
C43 C44 C45 C46 -179.7(2) . . . . ?
C55 C44 C45 C46 -0.8(3) . . . . ?
C44 C45 C46 C47 0.9(3) . . . . ?
C45 C46 C47 C48 179.2(2) . . . . ?
C45 C46 C47 C56 -0.2(3) . . . . ?
C56 C47 C48 C49 0.0(3) . . . . ?
C46 C47 C48 C49 -179.5(2) . . . . ?
C47 C48 C49 C50 0.3(3) . . . . ?
C48 C49 C50 C51 -0.4(3) . . . . ?
C49 C50 C51 C56 0.2(3) . . . . ?
C49 C50 C51 C52 179.9(2) . . . . ?
C50 C51 C52 C53 179.2(2) . . . . ?
C56 C51 C52 C53 -1.1(3) . . . . ?
C51 C52 C53 C54 1.4(3) . . . . ?
C42 C41 C54 C55 -0.2(3) . . . . ?
C40 C41 C54 C55 177.48(18) . . . . ?
C42 C41 C54 C53 -178.96(19) . . . . ?
C40 C41 C54 C53 -1.2(3) . . . . ?
C52 C53 C54 C41 177.99(19) . . . . ?
C52 C53 C54 C55 -0.8(3) . . . . ?
C41 C54 C55 C56 -178.89(18) . . . . ?
C53 C54 C55 C56 -0.1(3) . . . . ?
C41 C54 C55 C44 0.7(3) . . . . ?
C53 C54 C55 C44 179.44(18) . . . . ?
C43 C44 C55 C56 179.00(18) . . . . ?
C45 C44 C55 C56 0.0(3) . . . . ?
C43 C44 C55 C54 -0.6(3) . . . . ?
C45 C44 C55 C54 -179.51(18) . . . . ?
C54 C55 C56 C47 -179.83(18) . . . . ?
C44 C55 C56 C47 0.6(3) . . . . ?
C54 C55 C56 C51 0.3(3) . . . . ?
C44 C55 C56 C51 -179.21(18) . . . . ?
C48 C47 C56 C55 179.98(18) . . . . ?
C46 C47 C56 C55 -0.6(3) . . . . ?
C48 C47 C56 C51 -0.2(3) . . . . ?
C46 C47 C56 C51 179.28(18) . . . . ?
C50 C51 C56 C55 179.93(18) . . . . ?
C52 C51 C56 C55 0.2(3) . . . . ?
C50 C51 C56 C47 0.1(3) . . . . ?
C52 C51 C56 C47 -179.60(18) . . . . ?
